data_2233249
loop_
_publ_author_name
'Okawara, Toru'
'Feng, Jiang'
'Abe, Masaaki'
'Hisaeda, Yoshio'

_publ_section_title
;
 Aquabis(1,1,1,5,5,5-hexafluoroacetylacetonato)[4'-(4-pyridyl)-2,2':6',2''-terpyridine]ytterbium(III)
 chloride methanol monosolvate monohydrate
;
_journal_coeditor_code MW2026
_journal_issue 1
_journal_name_full 'Acta Crystallographica Section E'
_journal_page_first m29
_journal_page_last m30
_journal_paper_doi 10.1107/S1600536811052378
_journal_volume 68
_journal_year 2012
_chemical_formula_iupac '[Yb (C5 H F6 O2)2 (C20 H14 N4) (H2 O1)] Cl, C H4 O, H2 O'
_chemical_formula_moiety 'C30 H18 F12 N4 O5 Yb +, Cl -, C H4 O, H2 O'
_chemical_formula_sum 'C31 H24 Cl F12 N4 O7 Yb'
_chemical_formula_weight 1001.03
_chemical_name_systematic
;
aquabis(1,1,1,5,5,5-hexafluoroacetylacetonato)[4'-(4-pyridyl)-2,2':6',2''-
terpyridine]ytterbium(III) chloride methanol monosolvate monohydrate
;
_space_group_crystal_system triclinic
_space_group_IT_number 2
_space_group_name_Hall '-P 1'
_space_group_name_H-M_alt 'P -1'
_symmetry_space_group_name_Hall '-P 1'
_symmetry_space_group_name_H-M 'P -1'
_atom_sites_solution_hydrogens geom
_atom_sites_solution_primary direct
_atom_sites_solution_secondary difmap
_cell_angle_alpha 98.8700(10)
_cell_angle_beta 104.7170(10)
_cell_angle_gamma 93.5590(10)
_cell_formula_units_Z 2
_cell_length_a 9.7559(6)
_cell_length_b 12.4035(7)
_cell_length_c 16.5543(10)
_cell_measurement_reflns_used 4823
_cell_measurement_temperature 223
_cell_measurement_theta_max 28.9123
_cell_measurement_theta_min 2.5846
_cell_volume 1903.5(2)
_computing_cell_refinement 'SAINT (Bruker, 2009)'
_computing_data_collection '<i>APEX2</i> (Bruker, 2010)'
_computing_data_reduction 'SAINT (Bruker, 2009)'
_computing_molecular_graphics
;
<i>CrystalMaker</i> (CrystalMaker, 2010)
;
_computing_publication_material
;
<i>publCIF</i> (Westrip, 2010)
;
_computing_structure_refinement 'SHELXL97 (Sheldrick, 2008)'
_computing_structure_solution 'SHELXS97 (Sheldrick, 2008)'
_diffrn_ambient_temperature 223
_diffrn_detector_area_resol_mean 8.3333
_diffrn_measured_fraction_theta_full 0.984
_diffrn_measured_fraction_theta_max 0.984
_diffrn_measurement_device_type 'Bruker SMART APEX CCD'
_diffrn_measurement_method 'phi and omega scans'
_diffrn_radiation_monochromator graphite
_diffrn_radiation_source 'fine focus sealed tube'
_diffrn_radiation_type MoK\a
_diffrn_radiation_wavelength 0.71073
_diffrn_reflns_av_R_equivalents 0.0206
_diffrn_reflns_av_sigmaI/netI 0.0449
_diffrn_reflns_limit_h_max 13
_diffrn_reflns_limit_h_min -13
_diffrn_reflns_limit_k_max 16
_diffrn_reflns_limit_k_min -13
_diffrn_reflns_limit_l_max 20
_diffrn_reflns_limit_l_min -22
_diffrn_reflns_number 13523
_diffrn_reflns_theta_full 28.70
_diffrn_reflns_theta_max 28.70
_diffrn_reflns_theta_min 1.67
_exptl_absorpt_coefficient_mu 2.634
_exptl_absorpt_correction_T_max 0.68
_exptl_absorpt_correction_T_min 0.53
_exptl_absorpt_correction_type multi-scan
_exptl_absorpt_process_details '(SADABS; Bruker, 2008)'
_exptl_crystal_colour colourless
_exptl_crystal_density_diffrn 1.747
_exptl_crystal_density_method 'not measured'
_exptl_crystal_description prism
_exptl_crystal_F_000 978
_exptl_crystal_size_max 0.46
_exptl_crystal_size_mid 0.33
_exptl_crystal_size_min 0.16
_refine_diff_density_max 1.020
_refine_diff_density_min -0.882
_refine_ls_extinction_method none
_refine_ls_goodness_of_fit_ref 1.077
_refine_ls_hydrogen_treatment mixed
_refine_ls_matrix_type full
_refine_ls_number_parameters 587
_refine_ls_number_reflns 9671
_refine_ls_number_restraints 34
_refine_ls_restrained_S_all 1.077
_refine_ls_R_factor_all 0.0463
_refine_ls_R_factor_gt 0.0362
_refine_ls_shift/su_max 0.001
_refine_ls_shift/su_mean 0.000
_refine_ls_structure_factor_coef Fsqd
_refine_ls_weighting_details 'calc w=1/[\s^2^(Fo^2^)+(0.0300P)^2^+1.1000P] where P=(Fo^2^+2Fc^2^)/3'
_refine_ls_weighting_scheme calc
_refine_ls_wR_factor_gt 0.0765
_refine_ls_wR_factor_ref 0.0807
_reflns_number_gt 8205
_reflns_number_total 9671
_reflns_threshold_expression I>2sigma(I)
_cod_data_source_file mw2026.cif
_cod_data_source_block I
_cod_database_code 2233249
_cod_database_fobs_code 2233249

loop_
_space_group_symop_operation_xyz
'x, y, z'
'-x, -y, -z'

loop_
_atom_site_type_symbol
_atom_site_label
_atom_site_fract_x
_atom_site_fract_y
_atom_site_fract_z
_atom_site_U_iso_or_equiv
_atom_site_adp_type
_atom_site_calc_flag
_atom_site_refinement_flags
_atom_site_occupancy
_atom_site_disorder_assembly
_atom_site_disorder_group
O O7A 0.4270(10) 0.9463(10) 0.5369(8) 0.135(6) Uani d PD 0.584(19) A 1
H H7A 0.4377 0.9366 0.489 0.203 Uiso d PD 0.58 A 1
H H7B 0.4045 0.9042 0.5548 0.203 Uiso d PD 0.58 A 1
O O7B 0.4211(17) 0.9784(8) 0.5886(11) 0.101(6) Uani d PD 0.416(19) A 2
H H7C 0.4744 0.9843 0.633 0.151 Uiso d PD 0.42 A 2
H H7D 0.3432 0.9793 0.5672 0.151 Uiso d PD 0.42 A 2
F F1A 0.5633(6) 0.4015(4) 0.0987(6) 0.132(3) Uani d PD 0.809(7) B 1
F F2A 0.7562(8) 0.3375(4) 0.1479(3) 0.115(2) Uani d PD 0.809(7) B 1
F F3A 0.6812(8) 0.3306(5) 0.0145(3) 0.106(2) Uani d PD 0.809(7) B 1
C C21A 0.6903(11) 0.3909(7) 0.0894(4) 0.078(2) Uani d PD 0.809(7) B 1
F F4A 0.9969(9) 0.7609(6) -0.0307(5) 0.095(2) Uani d PD 0.760(10) B 1
F F5A 0.9299(10) 0.5959(5) -0.0973(3) 0.104(2) Uani d PD 0.760(10) B 1
F F6A 0.7780(7) 0.7104(9) -0.0868(5) 0.127(3) Uani d PD 0.760(10) B 1
C C25A 0.8965(10) 0.6797(7) -0.0462(5) 0.072(2) Uani d PD 0.760(10) B 1
F F7A 0.6123(6) 1.0312(4) 0.1179(4) 0.136(3) Uani d PD 0.901(7) C 1
F F8A 0.5579(6) 0.9439(5) 0.2082(4) 0.133(2) Uani d PD 0.901(7) C 1
F F9A 0.5449(5) 0.8597(4) 0.0849(4) 0.126(2) Uani d PD 0.901(7) C 1
C C26A 0.6202(8) 0.9367(7) 0.1460(6) 0.088(2) Uani d PD 0.901(7) C 1
F F10A 1.2675(6) 1.0106(4) 0.2103(4) 0.1137(19) Uani d PD 0.861(6) C 1
F F11A 1.1197(5) 1.1250(3) 0.1800(3) 0.0930(14) Uani d PD 0.861(6) C 1
F F12A 1.1272(7) 0.9944(5) 0.0843(3) 0.136(3) Uani d PD 0.861(6) C 1
C C30A 1.1366(8) 1.0194(5) 0.1657(5) 0.0693(18) Uani d PD 0.861(6) C 1
F F1B 0.547(2) 0.4106(19) 0.0297(19) 0.132(3) Uani d PD 0.191(7) B 2
F F2B 0.654(4) 0.3824(19) 0.1497(14) 0.115(2) Uani d PD 0.191(7) B 2
F F3B 0.724(3) 0.328(3) 0.0454(16) 0.106(2) Uani d PD 0.191(7) B 2
C C21B 0.672(3) 0.413(3) 0.0808(18) 0.078(2) Uani d PD 0.191(7) B 2
F F4B 1.023(3) 0.727(2) -0.0193(17) 0.095(2) Uani d PD 0.240(10) B 2
F F5B 0.844(3) 0.627(2) -0.1050(12) 0.104(2) Uani d PD 0.240(10) B 2
F F6B 0.808(2) 0.774(2) -0.0447(14) 0.127(3) Uani d PD 0.240(10) B 2
C C25B 0.889(3) 0.697(2) -0.0299(18) 0.072(2) Uani d PD 0.240(10) B 2
F F7B 0.643(6) 1.055(4) 0.168(3) 0.136(3) Uani d PD 0.099(7) C 2
F F8B 0.548(6) 0.892(4) 0.153(4) 0.133(2) Uani d PD 0.099(7) C 2
F F9B 0.615(4) 0.944(4) 0.054(3) 0.126(2) Uani d PD 0.099(7) C 2
C C26B 0.650(6) 0.951(4) 0.137(3) 0.088(2) Uani d PD 0.099(7) C 2
F F10B 1.237(4) 1.053(3) 0.215(2) 0.1137(19) Uani d PD 0.139(6) C 2
F F11B 1.095(3) 1.080(2) 0.109(2) 0.0930(14) Uani d PD 0.139(6) C 2
F F12B 1.203(4) 0.931(3) 0.102(2) 0.136(3) Uani d PD 0.139(6) C 2
C C30B 1.142(5) 0.998(3) 0.147(2) 0.0693(18) Uani d PD 0.139(6) C 2
C C1 1.2599(5) 0.6952(3) 0.1920(3) 0.0523(10) Uani d . 1.0 . .
H H1 1.2293 0.7561 0.1676 0.063 Uiso calc R 1.0 . .
C C2 1.3902(5) 0.6611(3) 0.1860(3) 0.0537(10) Uani d . 1.0 . .
H H2 1.4462 0.6976 0.1579 0.064 Uiso calc R 1.0 . .
C C3 1.4353(5) 0.5733(4) 0.2220(3) 0.0537(10) Uani d . 1.0 . .
H H3 1.5237 0.5489 0.2195 0.064 Uiso calc R 1.0 . .
C C4 1.3497(4) 0.5204(3) 0.2621(3) 0.0468(9) Uani d . 1.0 . .
H H4 1.3795 0.4598 0.2872 0.056 Uiso calc R 1.0 . .
C C5 1.2205(4) 0.5574(3) 0.2650(2) 0.0361(8) Uani d . 1.0 . .
C C6 1.1229(4) 0.5037(3) 0.3055(2) 0.0342(7) Uani d . 1.0 . .
C C7 1.1385(4) 0.3992(3) 0.3247(2) 0.0388(8) Uani d . 1.0 . .
H H7 1.213 0.3609 0.3123 0.047 Uiso calc R 1.0 . .
C C8 1.0437(4) 0.3513(3) 0.3624(2) 0.0383(8) Uani d . 1.0 . .
C C9 0.9384(4) 0.4127(3) 0.3816(2) 0.0369(8) Uani d . 1.0 . .
H H9 0.8752 0.3845 0.4095 0.044 Uiso calc R 1.0 . .
C C10 0.9266(4) 0.5166(3) 0.3593(2) 0.0338(7) Uani d . 1.0 . .
C C11 0.8142(4) 0.5847(3) 0.3771(2) 0.0347(7) Uani d . 1.0 . .
C C12 0.7307(4) 0.5584(3) 0.4284(2) 0.0417(8) Uani d . 1.0 . .
H H12 0.7421 0.4944 0.4522 0.05 Uiso calc R 1.0 . .
C C13 0.6296(5) 0.6267(3) 0.4449(3) 0.0501(10) Uani d . 1.0 . .
H H13 0.5704 0.6092 0.4788 0.06 Uiso calc R 1.0 . .
C C14 0.6188(5) 0.7210(3) 0.4099(3) 0.0519(10) Uani d . 1.0 . .
H H14 0.5534 0.77 0.4208 0.062 Uiso calc R 1.0 . .
C C15 0.7043(5) 0.7420(3) 0.3593(3) 0.0474(10) Uani d . 1.0 . .
H H15 0.6955 0.8066 0.336 0.057 Uiso calc R 1.0 . .
C C16 1.1819(5) 0.0805(3) 0.3982(3) 0.0571(12) Uani d . 1.0 . .
H H16 1.2672 0.0481 0.401 0.068 Uiso calc R 1.0 . .
C C17 1.1783(5) 0.1875(3) 0.3838(3) 0.0505(10) Uani d . 1.0 . .
H H17 1.2592 0.2262 0.3768 0.061 Uiso calc R 1.0 . .
C C18 1.0535(4) 0.2369(3) 0.3799(2) 0.0399(8) Uani d . 1.0 . .
C C19 0.9383(5) 0.1753(3) 0.3908(3) 0.0519(10) Uani d . 1.0 . .
H H19 0.8517 0.2055 0.3887 0.062 Uiso calc R 1.0 . .
C C20 0.9520(6) 0.0688(3) 0.4049(3) 0.0594(12) Uani d . 1.0 . .
H H20 0.8731 0.0281 0.4126 0.071 Uiso calc R 1.0 . .
C C22 0.7704(5) 0.5083(3) 0.0997(3) 0.0523(10) Uani d . 1.0 . .
C C23 0.8004(6) 0.5427(4) 0.0297(3) 0.0718(15) Uani d . 1.0 B .
H H23 0.7685 0.4974 -0.0239 0.086 Uiso calc R 1.0 . .
C C24 0.8767(5) 0.6429(4) 0.0383(3) 0.0515(10) Uani d . 1.0 . .
C C27 0.7744(5) 0.9089(3) 0.1768(3) 0.0569(11) Uani d . 1.0 . .
C C28 0.8842(5) 0.9693(4) 0.1609(3) 0.0655(13) Uani d . 1.0 C .
H H28 0.8637 1.0278 0.1314 0.079 Uiso calc R 1.0 . .
C C29 1.0244(5) 0.9468(3) 0.1870(3) 0.0534(11) Uani d . 1.0 . .
C C31 0.4832(7) 0.7478(6) 0.7308(4) 0.0958(19) Uani d . 1.0 . .
H H31A 0.5547 0.7518 0.7843 0.144 Uiso calc R 1.0 . .
H H31B 0.397 0.7054 0.7319 0.144 Uiso calc R 1.0 . .
H H31C 0.4623 0.8213 0.7223 0.144 Uiso calc R 1.0 . .
Cl Cl1 0.30493(11) 0.69937(8) 0.49683(7) 0.0517(2) Uani d . 1.0 . .
N N1 1.1748(3) 0.6454(2) 0.23092(19) 0.0405(7) Uani d . 1.0 B .
N N2 1.0163(3) 0.5603(2) 0.32052(17) 0.0329(6) Uani d . 1.0 B .
N N3 0.8006(3) 0.6758(2) 0.34053(18) 0.0376(7) Uani d . 1.0 B .
N N4 1.0714(5) 0.0212(3) 0.4082(2) 0.0552(9) Uani d . 1.0 . .
O O1 0.8032(3) 0.5596(2) 0.17364(16) 0.0442(6) Uani d . 1.0 B .
O O2 0.9332(3) 0.7075(2) 0.10503(16) 0.0512(7) Uani d . 1.0 B .
O O3 1.0696(3) 0.8734(2) 0.22719(16) 0.0476(7) Uani d . 1.0 B .
O O4 0.7822(3) 0.8267(2) 0.21397(18) 0.0505(7) Uani d . 1.0 B .
O O5 1.0781(3) 0.8027(2) 0.37801(17) 0.0458(7) Uani d D 1.0 B .
H H5A 1.087(5) 0.867(3) 0.392(3) 0.069 Uiso d D 1.0 . .
H H5B 1.134(5) 0.775(4) 0.405(3) 0.069 Uiso d D 1.0 . .
O O6 0.5339(4) 0.6980(3) 0.6653(2) 0.0727(10) Uani d . 1.0 . .
H H6 0.4737 0.6963 0.6195 0.109 Uiso calc R 1.0 . .
Yb Yb1 0.953387(18) 0.714155(11) 0.248364(9) 0.03543(6) Uani d . 1.0 . .

loop_
_atom_site_aniso_label
_atom_site_aniso_U_11
_atom_site_aniso_U_22
_atom_site_aniso_U_33
_atom_site_aniso_U_12
_atom_site_aniso_U_13
_atom_site_aniso_U_23
O7A 0.129(9) 0.068(7) 0.177(13) -0.022(6) -0.026(8) 0.055(8)
O7B 0.163(13) 0.047(6) 0.130(12) 0.040(7) 0.101(11) 0.015(6)
F1A 0.100(4) 0.105(4) 0.186(8) -0.051(3) 0.076(5) -0.023(5)
F2A 0.190(7) 0.054(3) 0.094(3) -0.032(3) 0.029(4) 0.021(2)
F3A 0.169(6) 0.074(2) 0.057(3) -0.061(3) 0.035(3) -0.024(3)
C21A 0.109(6) 0.064(5) 0.052(4) -0.040(4) 0.028(3) -0.009(3)
F4A 0.121(4) 0.105(5) 0.055(3) -0.038(4) 0.016(3) 0.036(3)
F5A 0.146(7) 0.118(4) 0.054(2) -0.003(4) 0.048(4) 0.003(2)
F6A 0.104(4) 0.196(9) 0.085(5) -0.001(5) -0.009(4) 0.098(5)
C25A 0.099(5) 0.081(5) 0.025(4) -0.027(4) 0.008(3) 0.004(3)
F7A 0.094(4) 0.102(4) 0.228(8) 0.039(3) 0.012(4) 0.117(5)
F8A 0.110(4) 0.158(5) 0.180(6) 0.089(3) 0.073(4) 0.092(4)
F9A 0.080(3) 0.119(4) 0.152(5) 0.005(3) -0.029(3) 0.044(3)
C26A 0.072(5) 0.078(4) 0.133(6) 0.026(4) 0.025(4) 0.075(5)
F10A 0.069(3) 0.105(4) 0.187(5) 0.001(3) 0.032(3) 0.092(4)
F11A 0.126(3) 0.047(2) 0.105(3) -0.020(2) 0.024(3) 0.032(2)
F12A 0.196(7) 0.123(6) 0.095(4) -0.066(4) 0.086(4) -0.010(3)
C30A 0.078(4) 0.058(4) 0.073(5) -0.010(3) 0.015(3) 0.031(3)
F1B 0.100(4) 0.105(4) 0.186(8) -0.051(3) 0.076(5) -0.023(5)
F2B 0.190(7) 0.054(3) 0.094(3) -0.032(3) 0.029(4) 0.021(2)
F3B 0.169(6) 0.074(2) 0.057(3) -0.061(3) 0.035(3) -0.024(3)
C21B 0.109(6) 0.064(5) 0.052(4) -0.040(4) 0.028(3) -0.009(3)
F4B 0.121(4) 0.105(5) 0.055(3) -0.038(4) 0.016(3) 0.036(3)
F5B 0.146(7) 0.118(4) 0.054(2) -0.003(4) 0.048(4) 0.003(2)
F6B 0.104(4) 0.196(9) 0.085(5) -0.001(5) -0.009(4) 0.098(5)
C25B 0.099(5) 0.081(5) 0.025(4) -0.027(4) 0.008(3) 0.004(3)
F7B 0.094(4) 0.102(4) 0.228(8) 0.039(3) 0.012(4) 0.117(5)
F8B 0.110(4) 0.158(5) 0.180(6) 0.089(3) 0.073(4) 0.092(4)
F9B 0.080(3) 0.119(4) 0.152(5) 0.005(3) -0.029(3) 0.044(3)
C26B 0.072(5) 0.078(4) 0.133(6) 0.026(4) 0.025(4) 0.075(5)
F10B 0.069(3) 0.105(4) 0.187(5) 0.001(3) 0.032(3) 0.092(4)
F11B 0.126(3) 0.047(2) 0.105(3) -0.020(2) 0.024(3) 0.032(2)
F12B 0.196(7) 0.123(6) 0.095(4) -0.066(4) 0.086(4) -0.010(3)
C30B 0.078(4) 0.058(4) 0.073(5) -0.010(3) 0.015(3) 0.031(3)
C1 0.066(3) 0.045(2) 0.054(3) 0.006(2) 0.025(2) 0.0186(19)
C2 0.062(3) 0.052(2) 0.052(3) -0.002(2) 0.024(2) 0.0137(19)
C3 0.047(2) 0.053(2) 0.060(3) 0.0008(19) 0.015(2) 0.008(2)
C4 0.045(2) 0.038(2) 0.055(2) 0.0025(17) 0.0080(18) 0.0101(17)
C5 0.045(2) 0.0238(16) 0.0355(18) 0.0010(14) 0.0053(15) 0.0042(13)
C6 0.043(2) 0.0243(15) 0.0320(17) 0.0026(14) 0.0032(14) 0.0056(13)
C7 0.048(2) 0.0264(16) 0.042(2) 0.0099(15) 0.0103(16) 0.0068(14)
C8 0.054(2) 0.0234(16) 0.0355(18) 0.0083(15) 0.0053(16) 0.0079(13)
C9 0.050(2) 0.0264(16) 0.0368(19) 0.0054(15) 0.0126(16) 0.0111(13)
C10 0.046(2) 0.0237(15) 0.0304(17) 0.0030(14) 0.0075(15) 0.0067(12)
C11 0.046(2) 0.0241(15) 0.0325(17) 0.0049(14) 0.0059(15) 0.0069(13)
C12 0.057(2) 0.0332(18) 0.0369(19) 0.0049(16) 0.0122(17) 0.0110(15)
C13 0.057(3) 0.049(2) 0.051(2) 0.0112(19) 0.023(2) 0.0108(18)
C14 0.060(3) 0.047(2) 0.054(2) 0.023(2) 0.019(2) 0.0112(19)
C15 0.063(3) 0.0336(19) 0.049(2) 0.0200(18) 0.014(2) 0.0127(16)
C16 0.071(3) 0.0290(19) 0.067(3) 0.018(2) 0.005(2) 0.0147(18)
C17 0.062(3) 0.0288(18) 0.058(3) 0.0116(18) 0.008(2) 0.0122(17)
C18 0.061(2) 0.0241(16) 0.0354(19) 0.0094(16) 0.0108(17) 0.0090(13)
C19 0.072(3) 0.0307(19) 0.062(3) 0.0158(19) 0.026(2) 0.0194(18)
C20 0.088(4) 0.031(2) 0.069(3) 0.012(2) 0.031(3) 0.0190(19)
C22 0.056(3) 0.050(2) 0.044(2) -0.009(2) 0.0093(19) 0.0007(18)
C23 0.095(4) 0.071(3) 0.037(2) -0.030(3) 0.013(2) -0.005(2)
C24 0.059(3) 0.056(3) 0.037(2) -0.001(2) 0.0057(18) 0.0138(18)
C27 0.067(3) 0.043(2) 0.067(3) 0.017(2) 0.013(2) 0.029(2)
C28 0.075(3) 0.044(2) 0.081(3) 0.008(2) 0.010(3) 0.041(2)
C29 0.072(3) 0.034(2) 0.051(2) -0.0040(19) 0.006(2) 0.0188(17)
C31 0.079(4) 0.129(5) 0.077(4) 0.018(4) 0.014(3) 0.024(4)
Cl1 0.0523(6) 0.0507(6) 0.0543(6) 0.0140(5) 0.0087(5) 0.0223(4)
N1 0.053(2) 0.0318(15) 0.0399(17) 0.0038(14) 0.0136(14) 0.0126(12)
N2 0.0403(16) 0.0218(13) 0.0337(15) 0.0062(11) 0.0027(12) 0.0068(11)
N3 0.0490(18) 0.0259(14) 0.0387(16) 0.0081(13) 0.0097(14) 0.0095(12)
N4 0.090(3) 0.0249(15) 0.050(2) 0.0142(17) 0.0127(19) 0.0116(14)
O1 0.0527(17) 0.0392(14) 0.0368(14) -0.0025(12) 0.0065(12) 0.0065(11)
O2 0.071(2) 0.0422(15) 0.0349(14) -0.0060(13) 0.0037(13) 0.0133(11)
O3 0.0636(18) 0.0328(13) 0.0442(15) 0.0035(12) 0.0046(13) 0.0174(11)
O4 0.0563(18) 0.0412(15) 0.0595(18) 0.0145(13) 0.0115(14) 0.0283(13)
O5 0.0644(19) 0.0223(12) 0.0413(15) 0.0080(12) -0.0051(13) 0.0077(10)
O6 0.059(2) 0.087(2) 0.070(2) 0.0292(19) 0.0039(17) 0.0225(19)
Yb1 0.04699(10) 0.02374(8) 0.03358(9) 0.00377(6) 0.00364(6) 0.01108(5)

loop_
_atom_type_symbol
_atom_type_description
_atom_type_scat_dispersion_real
_atom_type_scat_dispersion_imag
_atom_type_scat_source
C C 0.0033 0.0016 'International Tables Vol C Tables 4.2.6.8 and 6.1.1.4'
H H 0.0000 0.0000 'International Tables Vol C Tables 4.2.6.8 and 6.1.1.4'
N N 0.0061 0.0033 'International Tables Vol C Tables 4.2.6.8 and 6.1.1.4'
O O 0.0106 0.0060 'International Tables Vol C Tables 4.2.6.8 and 6.1.1.4'
F F 0.0171 0.0103 'International Tables Vol C Tables 4.2.6.8 and 6.1.1.4'
Cl Cl 0.1484 0.1585 'International Tables Vol C Tables 4.2.6.8 and 6.1.1.4'
Yb Yb -0.3850 5.5486 'International Tables Vol C Tables 4.2.6.8 and 6.1.1.4'

loop_
_geom_angle_atom_site_label_1
_geom_angle_atom_site_label_2
_geom_angle_atom_site_label_3
_geom_angle
H7A O7A H7B 123.(2)
H7C O7B H7D 142.0(16)
F1A C21A F2A 107.6(7)
F1A C21A F3A 109.7(8)
F2A C21A F3A 107.6(8)
F1A C21A C22 108.9(7)
F2A C21A C22 111.1(6)
F3A C21A C22 111.9(6)
F6A C25A F4A 108.7(8)
F6A C25A F5A 107.9(6)
F4A C25A F5A 107.8(7)
F6A C25A C24 109.1(7)
F4A C25A C24 112.3(6)
F5A C25A C24 111.0(7)
F9A C26A F8A 107.3(7)
F9A C26A F7A 108.0(7)
F8A C26A F7A 107.1(7)
F9A C26A C27 110.8(7)
F8A C26A C27 110.5(6)
F7A C26A C27 113.0(6)
F12A C30A F11A 105.7(5)
F12A C30A F10A 109.7(7)
F11A C30A F10A 105.7(6)
F12A C30A C29 109.3(5)
F11A C30A C29 113.3(6)
F10A C30A C29 112.8(5)
F1B C21B F2B 107.(3)
F1B C21B F3B 103.(2)
F2B C21B F3B 103.(3)
F1B C21B C22 120.(2)
F2B C21B C22 112.(2)
F3B C21B C22 111.(3)
F6B C25B F4B 113.(3)
F6B C25B F5B 101.(2)
F4B C25B F5B 107.(2)
F6B C25B C24 117.(2)
F4B C25B C24 108.(2)
F5B C25B C24 111.(2)
F8B C26B F9B 105.(3)
F8B C26B F7B 108.(3)
F9B C26B F7B 105.(3)
F8B C26B C27 104.(4)
F9B C26B C27 120.(4)
F7B C26B C27 114.(4)
F12B C30B F11B 113.(3)
F12B C30B F10B 111.(3)
F11B C30B F10B 100.(3)
F12B C30B C29 118.(3)
F11B C30B C29 111.(3)
F10B C30B C29 102.(3)
N1 C1 C2 123.4(4)
N1 C1 H1 118.3
C2 C1 H1 118.3
C3 C2 C1 118.4(4)
C3 C2 H2 120.8
C1 C2 H2 120.8
C2 C3 C4 119.5(4)
C2 C3 H3 120.3
C4 C3 H3 120.3
C5 C4 C3 119.3(4)
C5 C4 H4 120.3
C3 C4 H4 120.3
N1 C5 C4 122.1(3)
N1 C5 C6 115.7(3)
C4 C5 C6 122.2(3)
N2 C6 C7 122.0(3)
N2 C6 C5 116.3(3)
C7 C6 C5 121.7(3)
C6 C7 C8 119.9(3)
C6 C7 H7 120.1
C8 C7 H7 120.1
C9 C8 C7 117.6(3)
C9 C8 C18 121.3(3)
C7 C8 C18 121.1(3)
C8 C9 C10 119.9(3)
C8 C9 H9 120.1
C10 C9 H9 120.1
N2 C10 C9 121.8(3)
N2 C10 C11 116.3(3)
C9 C10 C11 121.9(3)
N3 C11 C12 122.1(3)
N3 C11 C10 115.7(3)
C12 C11 C10 122.2(3)
C11 C12 C13 119.9(3)
C11 C12 H12 120.1
C13 C12 H12 120.1
C14 C13 C12 118.0(4)
C14 C13 H13 121.0
C12 C13 H13 121.0
C15 C14 C13 119.2(4)
C15 C14 H14 120.4
C13 C14 H14 120.4
N3 C15 C14 124.0(4)
N3 C15 H15 118.0
C14 C15 H15 118.0
N4 C16 C17 123.5(4)
N4 C16 H16 118.3
C17 C16 H16 118.3
C16 C17 C18 119.1(4)
C16 C17 H17 120.5
C18 C17 H17 120.5
C19 C18 C17 117.5(3)
C19 C18 C8 121.7(4)
C17 C18 C8 120.9(4)
C18 C19 C20 119.4(4)
C18 C19 H19 120.3
C20 C19 H19 120.3
N4 C20 C19 123.2(5)
N4 C20 H20 118.4
C19 C20 H20 118.4
O1 C22 C23 127.1(4)
O1 C22 C21B 117.2(12)
C23 C22 C21B 114.8(12)
O1 C22 C21A 113.4(4)
C23 C22 C21A 119.5(4)
C24 C23 C22 120.3(4)
C24 C23 H23 119.9
C22 C23 H23 119.9
O2 C24 C23 127.1(4)
O2 C24 C25B 107.4(11)
C23 C24 C25B 125.1(11)
O2 C24 C25A 115.9(4)
C23 C24 C25A 117.0(4)
O4 C27 C28 127.4(4)
O4 C27 C26B 127.(2)
C28 C27 C26B 106.(2)
O4 C27 C26A 112.4(4)
C28 C27 C26A 120.2(4)
C27 C28 C29 122.1(4)
C27 C28 H28 118.9
C29 C28 H28 118.9
O3 C29 C28 127.0(4)
O3 C29 C30A 115.7(5)
C28 C29 C30A 117.2(4)
O3 C29 C30B 111.8(11)
C28 C29 C30B 119.7(11)
O6 C31 H31A 109.5
O6 C31 H31B 109.5
H31A C31 H31B 109.5
O6 C31 H31C 109.5
H31A C31 H31C 109.5
H31B C31 H31C 109.5
C1 N1 C5 117.3(3)
C1 N1 Yb1 122.6(3)
C5 N1 Yb1 120.0(2)
C6 N2 C10 118.8(3)
C6 N2 Yb1 119.5(2)
C10 N2 Yb1 120.0(2)
C15 N3 C11 116.8(3)
C15 N3 Yb1 123.7(2)
C11 N3 Yb1 119.5(2)
C16 N4 C20 117.4(3)
C22 O1 Yb1 136.0(3)
C24 O2 Yb1 136.7(3)
C29 O3 Yb1 131.4(3)
C27 O4 Yb1 133.3(3)
Yb1 O5 H5A 125.(4)
Yb1 O5 H5B 120.(4)
H5A O5 H5B 113.(5)
C31 O6 H6 109.5
O5 Yb1 O4 101.21(10)
O5 Yb1 O1 145.11(10)
O4 Yb1 O1 92.58(10)
O5 Yb1 O2 142.31(11)
O4 Yb1 O2 78.53(10)
O1 Yb1 O2 71.66(9)
O5 Yb1 O3 73.80(10)
O4 Yb1 O3 74.24(10)
O1 Yb1 O3 141.08(9)
O2 Yb1 O3 69.89(9)
O5 Yb1 N2 79.05(9)
O4 Yb1 N2 143.97(10)
O1 Yb1 N2 71.28(9)
O2 Yb1 N2 122.99(9)
O3 Yb1 N2 137.52(10)
O5 Yb1 N1 87.59(11)
O4 Yb1 N1 149.10(10)
O1 Yb1 N1 96.84(10)
O2 Yb1 N1 76.68(10)
O3 Yb1 N1 80.08(10)
N2 Yb1 N1 66.59(10)
O5 Yb1 N3 76.28(11)
O4 Yb1 N3 78.64(10)
O1 Yb1 N3 75.27(9)
O2 Yb1 N3 138.51(10)
O3 Yb1 N3 134.26(9)
N2 Yb1 N3 66.31(9)
N1 Yb1 N3 132.23(9)

loop_
_geom_bond_atom_site_label_1
_geom_bond_atom_site_label_2
_geom_bond_distance
O7A H7A 0.818(12)
O7A H7B 0.689(6)
O7B H7C 0.775(19)
O7B H7D 0.754(17)
F1A C21A 1.299(10)
F2A C21A 1.313(9)
F3A C21A 1.325(7)
C21A C22 1.573(9)
F4A C25A 1.307(8)
F5A C25A 1.348(8)
F6A C25A 1.293(9)
C25A C24 1.589(10)
F7A C26A 1.327(7)
F8A C26A 1.317(9)
F9A C26A 1.309(10)
C26A C27 1.540(8)
F10A C30A 1.323(7)
F11A C30A 1.323(7)
F12A C30A 1.313(8)
C30A C29 1.518(8)
F1B C21B 1.30(2)
F2B C21B 1.31(2)
F3B C21B 1.324(19)
C21B C22 1.41(3)
F4B C25B 1.306(17)
F5B C25B 1.352(19)
F6B C25B 1.296(19)
C25B C24 1.42(3)
F7B C26B 1.33(2)
F8B C26B 1.30(2)
F9B C26B 1.31(2)
C26B C27 1.40(5)
F10B C30B 1.32(2)
F11B C30B 1.31(2)
F12B C30B 1.30(2)
C30B C29 1.61(4)
C1 N1 1.347(5)
C1 C2 1.387(6)
C1 H1 0.94
C2 C3 1.363(6)
C2 H2 0.94
C3 C4 1.385(6)
C3 H3 0.94
C4 C5 1.378(5)
C4 H4 0.94
C5 N1 1.353(4)
C5 C6 1.478(5)
C6 N2 1.343(4)
C6 C7 1.390(4)
C7 C8 1.391(5)
C7 H7 0.94
C8 C9 1.387(5)
C8 C18 1.496(4)
C9 C10 1.397(4)
C9 H9 0.94
C10 N2 1.344(4)
C10 C11 1.485(5)
C11 N3 1.359(4)
C11 C12 1.376(5)
C12 C13 1.391(5)
C12 H12 0.94
C13 C14 1.381(6)
C13 H13 0.94
C14 C15 1.364(6)
C14 H14 0.94
C15 N3 1.349(5)
C15 H15 0.94
C16 N4 1.327(6)
C16 C17 1.386(5)
C16 H16 0.94
C17 C18 1.388(6)
C17 H17 0.94
C18 C19 1.385(6)
C19 C20 1.385(5)
C19 H19 0.94
C20 N4 1.331(6)
C20 H20 0.94
C22 O1 1.242(5)
C22 C23 1.385(6)
C23 C24 1.376(6)
C23 H23 0.94
C24 O2 1.238(5)
C27 O4 1.266(4)
C27 C28 1.371(6)
C28 C29 1.386(7)
C28 H28 0.94
C29 O3 1.246(4)
C31 O6 1.380(6)
C31 H31A 0.97
C31 H31B 0.97
C31 H31C 0.97
N1 Yb1 2.438(3)
N2 Yb1 2.434(3)
N3 Yb1 2.464(3)
O1 Yb1 2.313(2)
O2 Yb1 2.319(3)
O3 Yb1 2.334(3)
O4 Yb1 2.262(3)
O5 Yb1 2.252(3)
O5 H5A 0.78(4)
O5 H5B 0.75(4)
O6 H6 0.83

loop_
_geom_hbond_atom_site_label_D
_geom_hbond_atom_site_label_H
_geom_hbond_atom_site_label_A
_geom_hbond_site_symmetry_A
_geom_hbond_distance_DH
_geom_hbond_distance_HA
_geom_hbond_distance_DA
_geom_hbond_angle_DHA
_geom_hbond_publ_flag
O5 H5B Cl1 1_655 0.75(4) 2.31(4) 3.054(3) 175.(5) y
O6 H6 Cl1 . 0.83 2.27 3.102(3) 177.1 y
O5 H5A N4 1_565 0.78(4) 1.92(4) 2.686(4) 167.(5) y
